data_1517215
loop_
_publ_author_name
'Mondal, Barnali'
'Zhang, Tingting'
'Prabhakar, Rajeev'
'Captain, Burjor'
'Ramamurthy, V.'

_publ_section_title
;
 Role of hydrogen bonds in molecular packing of photoreactive crystals:
 templating photodimerization of protonated stilbazoles in crystalline
 state with a combination of water molecules and chloride ions.
;
_journal_issue 11
_journal_name_full
'Photochemical &amp; photobiological sciences : Official journal of the European Photochemistry Association and the European Society for Photobiology'
_journal_page_first 1509
_journal_page_last 1520
_journal_paper_doi 10.1039/c4pp00221k
_journal_volume 13
_journal_year 2014
_chemical_formula_sum 'C14 H15 Cl2 N O'
_chemical_formula_weight 284.17
_chemical_name_systematic
; 
 ? 
;
_space_group_IT_number 11
_symmetry_cell_setting monoclinic
_symmetry_space_group_name_Hall '-P 2yb'
_symmetry_space_group_name_H-M 'P 1 21/m 1'
_atom_sites_solution_hydrogens geom
_atom_sites_solution_primary direct
_atom_sites_solution_secondary difmap
_audit_creation_method SHELXL-97
_cell_angle_alpha 90.00
_cell_angle_beta 90.321(2)
_cell_angle_gamma 90.00
_cell_formula_units_Z 2
_cell_length_a 4.7973(5)
_cell_length_b 8.5668(8)
_cell_length_c 17.3529(18)
_cell_measurement_reflns_used 1537
_cell_measurement_temperature 296(2)
_cell_measurement_theta_max 24.28
_cell_measurement_theta_min 2.35
_cell_volume 713.15(12)
_computing_cell_refinement 'SAINT+  V7.46A (Bruker, 2007)'
_computing_data_collection 'APEX2 v2.2-0 (Bruker, 2007)'
_computing_data_reduction 'SAINT+  V7.46A (Bruker, 2007)'
_computing_molecular_graphics 'XSHELL v4.02 (Bruker, 2000)'
_computing_publication_material 'XCIF v6.12 (Bruker, 2001)'
_computing_structure_refinement 'SHELXL-97 (Sheldrick, 2008)'
_computing_structure_solution 'SHELXS-97 (Sheldrick, 2008)'
_diffrn_ambient_temperature 296(2)
_diffrn_measured_fraction_theta_full 1.000
_diffrn_measured_fraction_theta_max 1.000
_diffrn_measurement_device_type 'Bruker SMART APEX2 CCD diffractometer'
_diffrn_measurement_method 'omega scans'
_diffrn_radiation_monochromator graphite
_diffrn_radiation_source 'fine-focus sealed tube'
_diffrn_radiation_type MoK\a
_diffrn_radiation_wavelength 0.71073
_diffrn_reflns_av_R_equivalents 0.0204
_diffrn_reflns_av_sigmaI/netI 0.0212
_diffrn_reflns_limit_h_max 5
_diffrn_reflns_limit_h_min -5
_diffrn_reflns_limit_k_max 6
_diffrn_reflns_limit_k_min -10
_diffrn_reflns_limit_l_max 20
_diffrn_reflns_limit_l_min -20
_diffrn_reflns_number 4185
_diffrn_reflns_theta_full 25.00
_diffrn_reflns_theta_max 25.00
_diffrn_reflns_theta_min 1.17
_exptl_absorpt_coefficient_mu 0.443
_exptl_absorpt_correction_T_max 0.9825
_exptl_absorpt_correction_T_min 0.8291
_exptl_absorpt_correction_type multi-scan
_exptl_absorpt_process_details '(SADABS 2007/4 Bruker)'
_exptl_crystal_colour yellow
_exptl_crystal_density_diffrn 1.323
_exptl_crystal_density_method 'not measured'
_exptl_crystal_description Plate
_exptl_crystal_F_000 296
_exptl_crystal_size_max 0.44
_exptl_crystal_size_mid 0.28
_exptl_crystal_size_min 0.04
_refine_diff_density_max 0.290
_refine_diff_density_min -0.300
_refine_diff_density_rms 0.033
_refine_ls_extinction_method none
_refine_ls_goodness_of_fit_ref 1.054
_refine_ls_hydrogen_treatment mixed
_refine_ls_matrix_type full
_refine_ls_number_parameters 109
_refine_ls_number_reflns 1348
_refine_ls_number_restraints 0
_refine_ls_restrained_S_all 1.054
_refine_ls_R_factor_all 0.0492
_refine_ls_R_factor_gt 0.0379
_refine_ls_shift/su_max 0.000
_refine_ls_shift/su_mean 0.000
_refine_ls_structure_factor_coef Fsqd
_refine_ls_weighting_details 'calc w=1/[\s^2^(Fo^2^)+(0.0472P)^2^+0.2208P] where P=(Fo^2^+2Fc^2^)/3'
_refine_ls_weighting_scheme calc
_refine_ls_wR_factor_gt 0.0988
_refine_ls_wR_factor_ref 0.1076
_reflns_number_gt 1090
_reflns_number_total 1348
_reflns_threshold_expression >2sigma(I)
_cod_data_source_file c4pp00221k4.cif
_cod_data_source_block collect_0m
_cod_depositor_comments
;
The following automatic conversions were performed:

'_symmetry_cell_setting' value 'Monoclinic' changed to 'monoclinic'
according to
/usr/data/users/saulius/crontab/automatic-downloads/rss-feeds/RSC/lib/dictionaries/cif_core.dic
dictionary named 'cif_core.dic' version 2.4.2 from
2011-04-26.

'_exptl_absorpt_correction_type' value 'Multi-scan'
changed to 'multi-scan' according to
/usr/data/users/saulius/crontab/automatic-downloads/rss-feeds/RSC/lib/dictionaries/cif_core.dic
dictionary named 'cif_core.dic' version 2.4.2 from 2011-04-26.

Automatic conversion script
Id: cif_fix_values 2281 2013-09-26 08:29:07Z andrius 

 Adding full bibliography for 1517213--1517216.cif.
;
_cod_original_sg_symbol_H-M P2(1)/m
_cod_database_code 1517215

loop_
_symmetry_equiv_pos_as_xyz
'x, y, z'
'-x, y+1/2, -z'
'-x, -y, -z'
'x, -y-1/2, z'

loop_
_atom_site_label
_atom_site_type_symbol
_atom_site_fract_x
_atom_site_fract_y
_atom_site_fract_z
_atom_site_U_iso_or_equiv
_atom_site_adp_type
_atom_site_occupancy
_atom_site_symmetry_multiplicity
_atom_site_calc_flag
_atom_site_refinement_flags
Cl1 Cl 0.9027(2) 0.7500 1.01905(5) 0.0900(4) Uani 1 2 d S
Cl2 Cl 0.91117(17) 0.7500 0.42239(4) 0.0683(3) Uani 1 2 d S
N1 N -0.6757(5) 0.7500 0.55495(14) 0.0631(7) Uani 1 2 d S
H1A H -0.8056 0.7500 0.5206 0.076 Uiso 1 2 calc SR
C1 C -0.5783(5) 0.6166(3) 0.58069(13) 0.0709(6) Uani 1 1 d .
H1 H -0.6508 0.5233 0.5618 0.085 Uiso 1 1 calc R
C2 C -0.3737(5) 0.6136(3) 0.63444(14) 0.0769(7) Uani 1 1 d .
H2 H -0.3060 0.5182 0.6520 0.092 Uiso 1 1 calc R
C3 C -0.2637(6) 0.7500 0.66368(18) 0.0732(10) Uani 1 2 d S
C4 C -0.0525(9) 0.6922(5) 0.7221(3) 0.0520(10) Uani 0.50 1 d P
C5 C 0.0792(9) 0.6999(4) 0.7620(3) 0.0511(11) Uani 0.50 1 d P
C6 C 0.2868(6) 0.7500 0.82349(17) 0.0739(10) Uani 1 2 d S
C7 C 0.3877(5) 0.6118(3) 0.85358(13) 0.0744(7) Uani 1 1 d .
H7 H 0.3245 0.5175 0.8335 0.089 Uiso 1 1 calc R
C8 C 0.5792(5) 0.6107(3) 0.91254(12) 0.0668(6) Uani 1 1 d .
H8 H 0.6457 0.5168 0.9323 0.080 Uiso 1 1 calc R
C9 C 0.6709(6) 0.7500 0.94194(16) 0.0575(7) Uani 1 2 d S
C1S C 0.1990(10) 0.7500 0.2214(3) 0.1036(14) Uani 1 2 d S
H1S1 H 0.2601 0.8555 0.2136 0.155 Uiso 0.50 1 calc PR
H1S2 H 0.2189 0.6921 0.1744 0.155 Uiso 0.50 1 calc PR
H1S3 H 0.3102 0.7024 0.2611 0.155 Uiso 0.50 1 calc PR
H1E H 0.007(5) 0.591(3) 0.7411(14) 0.078(7) Uiso 1 1 d .
O1S O -0.0726(8) 0.7500 0.2429(2) 0.1548(17) Uani 1 2 d S
H1S H -0.0831 0.7319 0.2892 0.232 Uiso 0.50 1 calc PR

loop_
_atom_site_aniso_label
_atom_site_aniso_U_11
_atom_site_aniso_U_22
_atom_site_aniso_U_33
_atom_site_aniso_U_23
_atom_site_aniso_U_13
_atom_site_aniso_U_12
Cl1 0.0809(6) 0.1209(8) 0.0681(6) 0.000 -0.0223(4) 0.000
Cl2 0.0694(5) 0.0711(5) 0.0643(5) 0.000 -0.0089(4) 0.000
N1 0.0473(13) 0.092(2) 0.0502(14) 0.000 0.0023(10) 0.000
C1 0.0808(16) 0.0638(14) 0.0682(14) -0.0141(11) 0.0197(12) -0.0111(12)
C2 0.0786(16) 0.0817(17) 0.0705(15) 0.0199(13) 0.0171(13) 0.0293(13)
C3 0.0437(16) 0.128(3) 0.0482(17) 0.000 0.0076(13) 0.000
C4 0.048(2) 0.052(3) 0.056(2) 0.0035(17) 0.0019(19) 0.0013(16)
C5 0.045(2) 0.055(3) 0.054(2) 0.0011(16) 0.0037(18) -0.0051(15)
C6 0.0424(16) 0.133(3) 0.0464(16) 0.000 0.0059(13) 0.000
C7 0.0599(13) 0.1006(19) 0.0629(13) -0.0179(13) 0.0069(11) -0.0141(13)
C8 0.0661(13) 0.0724(15) 0.0620(13) 0.0018(11) 0.0051(10) 0.0022(11)
C9 0.0487(15) 0.077(2) 0.0463(15) 0.000 0.0022(12) 0.000
C1S 0.131(4) 0.082(3) 0.098(3) 0.000 0.023(3) 0.000
O1S 0.130(3) 0.248(5) 0.086(2) 0.000 -0.008(2) 0.000

loop_
_atom_type_symbol
_atom_type_description
_atom_type_scat_dispersion_real
_atom_type_scat_dispersion_imag
_atom_type_scat_source
C C 0.0033 0.0016 'International Tables Vol C Tables 4.2.6.8 and 6.1.1.4'
H H 0.0000 0.0000 'International Tables Vol C Tables 4.2.6.8 and 6.1.1.4'
N N 0.0061 0.0033 'International Tables Vol C Tables 4.2.6.8 and 6.1.1.4'
O O 0.0106 0.0060 'International Tables Vol C Tables 4.2.6.8 and 6.1.1.4'
Cl Cl 0.1484 0.1585 'International Tables Vol C Tables 4.2.6.8 and 6.1.1.4'

loop_
_geom_angle_atom_site_label_1
_geom_angle_atom_site_label_2
_geom_angle_atom_site_label_3
_geom_angle
_geom_angle_site_symmetry_1
_geom_angle_site_symmetry_3
C1 N1 C1 121.2(3) . 4_575
N1 C1 C2 120.5(2) . .
C1 C2 C3 120.9(2) . .
C2 C3 C2 116.0(3) . 4_575
C2 C3 C4 141.1(2) . 4_575
C2 C3 C4 102.9(2) 4_575 4_575
C2 C3 C4 102.9(2) . .
C2 C3 C4 141.1(2) 4_575 .
C4 C3 C4 38.2(3) 4_575 .
C5 C4 C4 86.0(4) . 4_575
C5 C4 C5 40.6(4) . 4_575
C4 C4 C5 45.3(2) 4_575 4_575
C5 C4 C3 156.7(5) . .
C4 C4 C3 70.90(17) 4_575 .
C5 C4 C3 116.2(3) 4_575 .
C5 C5 C4 94.0(4) 4_575 .
C5 C5 C4 45.3(2) 4_575 4_575
C4 C5 C4 48.7(5) . 4_575
C5 C5 C6 73.56(15) 4_575 .
C4 C5 C6 167.6(5) . .
C4 C5 C6 118.9(3) 4_575 .
C7 C6 C7 118.1(3) 4_575 .
C7 C6 C5 104.5(2) 4_575 4_575
C7 C6 C5 137.4(2) . 4_575
C7 C6 C5 137.4(2) 4_575 .
C7 C6 C5 104.5(2) . .
C5 C6 C5 32.9(3) 4_575 .
C8 C7 C6 121.4(2) . .
C9 C8 C7 119.0(2) . .
C8 C9 C8 121.3(3) 4_575 .
C8 C9 Cl1 119.36(14) 4_575 .
C8 C9 Cl1 119.36(14) . .

loop_
_geom_bond_atom_site_label_1
_geom_bond_atom_site_label_2
_geom_bond_distance
_geom_bond_site_symmetry_2
Cl1 C9 1.735(3) .
N1 C1 1.312(3) .
N1 C1 1.312(3) 4_575
C1 C2 1.351(3) .
C2 C3 1.377(3) .
C3 C2 1.377(3) 4_575
C3 C4 1.513(5) 4_575
C3 C4 1.513(5) .
C4 C5 0.937(5) .
C4 C4 0.990(8) 4_575
C4 C5 1.314(5) 4_575
C5 C5 0.858(8) 4_575
C5 C4 1.314(5) 4_575
C5 C6 1.517(5) .
C6 C7 1.381(3) 4_575
C6 C7 1.381(3) .
C6 C5 1.517(5) 4_575
C7 C8 1.371(3) .
C8 C9 1.370(3) .
C9 C8 1.370(3) 4_575
C1S O1S 1.357(5) .
